data_1521821
loop_
_publ_author_name
'Rastsvetaeva, R.K.'
'Ekimenkova, I.A.'
'Pekov, I.V.'

_publ_section_title
;
 Crystal structure of a new Ca-rich analog of eudialyte
;
_journal_name_full 'Doklady Akad. Nauk'
_journal_page_first 636
_journal_page_last 638
_journal_volume 368
_journal_year 1999
_chemical_formula_sum 'Ca9.15 Ce0.08 Cl0.21 Fe2.11 H8.54 Hf0.05 Mn0.22 Na10.57 Nb0.58 O79.2 Si25.2 Ti0.05 Zr3.05'
_chemical_name_systematic
;
Ca6 Zr3 (Si1.2 Mn0.22 Nb0.58) (Fe2.11 Ti0.05 Zr0.05 Hf0.05) (Na10.57 Ca3.15 
Ce0.08) (Si24 O72) O1.71 (O H)2.44 Cl0.21 (H2 O)3.05
;
_space_group_IT_number 160
_symmetry_space_group_name_Hall 'R 3 -2"'
_symmetry_space_group_name_H-M 'R 3 m :H'
_cell_angle_alpha 90
_cell_angle_beta 90
_cell_angle_gamma 120
_cell_formula_units_Z 3
_cell_length_a 14.255
_cell_length_b 14.255
_cell_length_c 30.17
_cell_volume 5309.338
_citation_journal_id_ASTM DAKNEQ
_cod_data_source_file Rastsvetaeva_DAKNEQ_1999_674.cif
_cod_data_source_block H8.54Ca9.15Ce0.08Cl0.21Fe2.11Hf0.05Mn0.22Na10.57Nb0.58O79.2Si25.2Ti0.05Zr3.05
_cod_original_formula_sum
;
H8.54 Ca9.15 Ce0.08 Cl0.21 Fe2.11 Hf0.05 Mn0.22 Na10.57 Nb0.58 O79.2 Si25.2 
Ti0.05 Zr3.05
;
_cod_database_code 1521821

loop_
_symmetry_equiv_pos_as_xyz
x,y,z
-y,x-y,z
-x+y,-x,z
-y,-x,z
x,x-y,z
-x+y,y,z
x+2/3,y+1/3,z+1/3
-y+2/3,x-y+1/3,z+1/3
-x+y+2/3,-x+1/3,z+1/3
-y+2/3,-x+1/3,z+1/3
x+2/3,x-y+1/3,z+1/3
-x+y+2/3,y+1/3,z+1/3
x+1/3,y+2/3,z+2/3
-y+1/3,x-y+2/3,z+2/3
-x+y+1/3,-x+2/3,z+2/3
-y+1/3,-x+2/3,z+2/3
x+1/3,x-y+2/3,z+2/3
-x+y+1/3,y+2/3,z+2/3

loop_
_atom_site_label
_atom_site_type_symbol
_atom_site_fract_x
_atom_site_fract_y
_atom_site_fract_z
_atom_site_occupancy
_atom_site_U_iso_or_equiv
Hf1 Hf+4 0.5217 0.4783 -0.0026 0.0167 0.0
O1 O-2 0.1821 0.3642 0.0275 1 0.0
O7 O-2 0.1816 0.0908 0.1318 1 0.0
Cl1 Cl-1 0 0 0.247 0.21 0.0
O23 O-2 0 0 0.1943 0.79 0.0
Si2 Si+4 0.1412 0.0706 0.0819 1 0.0
Ca1 Ca+2 0.0005 0.2606 -0.0005 1 0.0
Si3 Si+4 0.0569 0.3272 0.2367 1 0.0
Zr1 Zr+4 0.331 0.1655 0.1668 1 0.0
O10 O-2 0.6037 0.3963 0.257 1 0.0
O8 O-2 0.0999 0.379 0.1063 1 0.0
O25 O-2 0.6013 0.3987 -0.0041 1 0.0
O5 O-2 0.467 0.2335 0.204 1 0.0
O11 O-2 0.0608 0.1216 0.0805 1 0.0
O18 O-2 0.2088 0.6044 0.2632 1 0.0
O9 O-2 0.4356 0.2178 0.2897 1 0.0
Ti1 Ti+4 0.5217 0.4783 -0.0026 0.0167 0.0
O3 O-2 0.4124 0.0371 0.045 1 0.0
O21 O-2 0.437 0.563 0.001 0.33 0.0
O4 O-2 0.2555 0.0287 0.2078 1 0.0
O12 O-2 0.042 0.6107 0.2265 1 0.0
Fe1 Fe+2 0.4886 0.5116 0.0026 0.42 0.0
Si8 Si+4 0.3333 0.6667 0.0408 0.027 0.0
Na7 Na+1 0.576 0.424 0.1626 0.23 0.0
Na5 Na+1 0.4482 0.2241 0.0513 0.923 0.0
O2 O-2 0.1791 0.3582 0.2208 1 0.0
Mn1 Mn+2 0.3333 0.6667 0.0408 0.223 0.0
O16 O-2 0.4935 0.5065 0.1164 1 0.0
Na6 Na+1 0.5617 0.4383 0.1774 0.77 0.0
Fe2 Fe+2 0.5217 0.4783 -0.0026 0.283 0.0
Si6 Si+4 0.0834 0.5417 0.2587 1 0.0
Na1 Na+1 0.265 0.53 0.1855 0.3 0.0
O17 O-2 0.2739 0.5478 0.0826 1 0.0
Si9 Si+4 0.3333 0.6667 0.088 0.75 0.0
Na3 Na+1 0.1076 0.2152 0.1549 0.76 0.0
O15 O-2 0.0445 0.3005 0.2882 1 0.0
Ca3 Ca+2 0.4482 0.2241 0.0513 0.05 0.0
Si1 Si+4 -0.0072 0.6033 0.0973 1 0.0
Zr2 Zr+4 0.5217 0.4783 -0.0026 0.0167 0.0
O22 O-2 0 0 0.32 0.25 0.0
Ca2 Ca+2 0.1898 0.0949 0.2912 1 0.0
O13 O-2 0.0308 0.5154 0.3051 1 0.0
Ce1 Ce+3 0.4482 0.2241 0.0513 0.027 0.0
O14 O-2 0.3977 0.2995 0.1285 1 0.0
O19 O-2 0.3333 0.6667 0.14 0.75 0.0
Si5 Si+4 0.527 0.2635 0.2512 1 0.0
Si4 Si+4 0.2077 0.4154 0.0772 1 0.0
O6 O-2 0.2238 0.1119 0.0434 1 0.0
Nb1 Nb+5 0.3333 0.6667 0.2932 0.58 0.0
Na2 Na+1 0.18 0.59 0.1489 0.3 0.0
Si7 Si+4 0.3333 0.6667 0.2408 0.42 0.0
O24 O-2 0.6667 0.3333 0.102 1 0.0
Na4 Na+1 0.087 0.174 0.1624 0.24 0.0
O20 O-2 0.3333 0.6667 0.1907 0.42 0.0
